data_4317153
loop_
_publ_author_name
'Sara S. Rocks'
'William W. Brennessel'
'Timothy E. Machonkin'
'Patrick L. Holland'

_publ_section_title
;
 Solution and Structural Characterization of Iron(II) Complexes with
 Ortho-Halogenated Phenolates: Insights Into Potential Substrate Binding
 Modes in Hydroquinone Dioxygenases
;
_journal_name_full 'Inorganic Chemistry'
_journal_page_first 10914
_journal_page_last 10929
_journal_paper_doi 10.1021/ic101377u
_journal_volume 49
_journal_year 2010
_chemical_formula_moiety 'C37 H40 Fe N3 O, C F3 O3 S'
_chemical_formula_sum 'C38 H40 F3 Fe N3 O4 S'
_chemical_formula_weight 747.64
_chemical_name_common holssr23
_chemical_name_systematic
; 
 ? 
;
_space_group_IT_number 14
_symmetry_cell_setting monoclinic
_symmetry_space_group_name_Hall '-P 2ybc'
_symmetry_space_group_name_H-M 'P 1 21/c 1'
_atom_sites_solution_hydrogens geom
_atom_sites_solution_primary direct
_atom_sites_solution_secondary difmap
_audit_creation_method SHELXL-97
_cell_angle_alpha 90.00
_cell_angle_beta 108.099(2)
_cell_angle_gamma 90.00
_cell_formula_units_Z 4
_cell_length_a 12.5196(15)
_cell_length_b 18.836(2)
_cell_length_c 15.5583(19)
_cell_measurement_reflns_used 3389
_cell_measurement_temperature 100.0(1)
_cell_measurement_theta_max 22.72
_cell_measurement_theta_min 2.56
_cell_volume 3487.4(7)
_computing_cell_refinement 'SAINT (Bruker, 2008)'
_computing_data_collection 'APEX2 (Bruker, 2009)'
_computing_data_reduction 'SAINT (Bruker, 2008)'
_computing_molecular_graphics 'SHELXTL (Sheldrick, 2008)'
_computing_publication_material 'SHELXTL (Sheldrick, 2008)'
_computing_structure_refinement 'SHELXL-97 (Sheldrick, 2008)'
_computing_structure_solution 'SIR97 (Altomare et al., 1999)'
_diffrn_ambient_temperature 100.0(1)
_diffrn_measured_fraction_theta_full 1.000
_diffrn_measured_fraction_theta_max 1.000
_diffrn_measurement_device_type 'Bruker SMART APEX II CCD Platform'
_diffrn_measurement_method 'area detector, \w scans per \f'
_diffrn_radiation_monochromator graphite
_diffrn_radiation_source 'fine-focus sealed tube'
_diffrn_radiation_type MoK\a
_diffrn_radiation_wavelength 0.71073
_diffrn_reflns_av_R_equivalents 0.1693
_diffrn_reflns_av_sigmaI/netI 0.1327
_diffrn_reflns_limit_h_max 15
_diffrn_reflns_limit_h_min -15
_diffrn_reflns_limit_k_max 23
_diffrn_reflns_limit_k_min -23
_diffrn_reflns_limit_l_max 19
_diffrn_reflns_limit_l_min -19
_diffrn_reflns_number 31240
_diffrn_reflns_theta_full 26.37
_diffrn_reflns_theta_max 26.37
_diffrn_reflns_theta_min 1.71
_diffrn_standards_number 0
_exptl_absorpt_coefficient_mu 0.554
_exptl_absorpt_correction_T_max 0.9782
_exptl_absorpt_correction_T_min 0.9166
_exptl_absorpt_correction_type multi-scan
_exptl_absorpt_process_details 'SADABS (Sheldrick, 2008)'
_exptl_crystal_colour orange
_exptl_crystal_density_diffrn 1.424
_exptl_crystal_density_method 'not measured'
_exptl_crystal_description needle
_exptl_crystal_F_000 1560
_exptl_crystal_size_max 0.16
_exptl_crystal_size_mid 0.06
_exptl_crystal_size_min 0.04
_refine_diff_density_max 0.408
_refine_diff_density_min -0.378
_refine_diff_density_rms 0.084
_refine_ls_extinction_method none
_refine_ls_goodness_of_fit_ref 0.984
_refine_ls_hydrogen_treatment constr
_refine_ls_matrix_type full
_refine_ls_number_parameters 455
_refine_ls_number_reflns 7131
_refine_ls_number_restraints 0
_refine_ls_restrained_S_all 0.984
_refine_ls_R_factor_all 0.1376
_refine_ls_R_factor_gt 0.0582
_refine_ls_shift/su_max 0.001
_refine_ls_shift/su_mean 0.000
_refine_ls_structure_factor_coef Fsqd
_refine_ls_weighting_details 'calc w=1/[\s^2^(Fo^2^)+(0.0288P)^2^+0.0000P] where P=(Fo^2^+2Fc^2^)/3'
_refine_ls_weighting_scheme calc
_refine_ls_wR_factor_gt 0.0897
_refine_ls_wR_factor_ref 0.1120
_reflns_number_gt 3888
_reflns_number_total 7131
_reflns_threshold_expression >2sigma(I)
_cod_data_source_file ic101377u_si_002_6.cif
_cod_data_source_block 6
_cod_database_code 4317153

loop_
_symmetry_equiv_pos_as_xyz
'x, y, z'
'-x, y+1/2, -z+1/2'
'-x, -y, -z'
'x, -y-1/2, z-1/2'

loop_
_atom_site_label
_atom_site_type_symbol
_atom_site_fract_x
_atom_site_fract_y
_atom_site_fract_z
_atom_site_U_iso_or_equiv
_atom_site_adp_type
_atom_site_occupancy
_atom_site_symmetry_multiplicity
_atom_site_calc_flag
_atom_site_refinement_flags
_atom_site_disorder_assembly
_atom_site_disorder_group
Fe1 Fe 0.24535(5) 0.51338(3) 0.71245(4) 0.01750(15) Uani 1 1 d . . .
N1 N 0.2352(3) 0.62273(16) 0.7244(2) 0.0184(8) Uani 1 1 d . . .
N2 N 0.4093(3) 0.52081(16) 0.8014(2) 0.0196(7) Uani 1 1 d . . .
N3 N 0.2905(3) 0.51867(16) 0.5949(2) 0.0191(7) Uani 1 1 d . . .
C1 C 0.3277(3) 0.6633(2) 0.7050(3) 0.0230(10) Uani 1 1 d . . .
H1 H 0.3125 0.7152 0.7083 0.028 Uiso 1 1 calc R . .
C2 C 0.4384(3) 0.6460(2) 0.7769(3) 0.0232(10) Uani 1 1 d . . .
H2A H 0.4289 0.6529 0.8372 0.028 Uiso 1 1 calc R . .
H2B H 0.4961 0.6801 0.7714 0.028 Uiso 1 1 calc R . .
C3 C 0.4817(3) 0.5708(2) 0.7720(3) 0.0215(9) Uani 1 1 d . . .
H3 H 0.5598 0.5672 0.8149 0.026 Uiso 1 1 calc R . .
C4 C 0.4850(3) 0.5549(2) 0.6771(3) 0.0226(10) Uani 1 1 d . . .
H4A H 0.5009 0.5037 0.6735 0.027 Uiso 1 1 calc R . .
H4B H 0.5484 0.5815 0.6674 0.027 Uiso 1 1 calc R . .
C5 C 0.3787(3) 0.5729(2) 0.6004(3) 0.0206(9) Uani 1 1 d . . .
H5 H 0.3973 0.5718 0.5423 0.025 Uiso 1 1 calc R . .
C6 C 0.3337(3) 0.64678(19) 0.6105(3) 0.0206(9) Uani 1 1 d . . .
H6A H 0.3823 0.6826 0.5946 0.025 Uiso 1 1 calc R . .
H6B H 0.2574 0.6516 0.5667 0.025 Uiso 1 1 calc R . .
C7 C 0.1753(3) 0.6555(2) 0.7643(3) 0.0210(9) Uani 1 1 d . . .
H7 H 0.1878 0.7048 0.7761 0.025 Uiso 1 1 calc R . .
C8 C 0.0881(3) 0.6200(2) 0.7926(3) 0.0207(9) Uani 1 1 d . . .
C9 C 0.0177(3) 0.5709(2) 0.7367(3) 0.0251(10) Uani 1 1 d . . .
H9 H 0.0241 0.5623 0.6783 0.030 Uiso 1 1 calc R . .
C10 C -0.0613(3) 0.5341(2) 0.7636(3) 0.0279(11) Uani 1 1 d . . .
H10 H -0.1098 0.5010 0.7243 0.033 Uiso 1 1 calc R . .
C11 C -0.0688(4) 0.5466(2) 0.8495(3) 0.0304(11) Uani 1 1 d . . .
H11 H -0.1222 0.5211 0.8695 0.036 Uiso 1 1 calc R . .
C12 C 0.0006(3) 0.5956(2) 0.9063(3) 0.0294(11) Uani 1 1 d . . .
H12 H -0.0056 0.6034 0.9649 0.035 Uiso 1 1 calc R . .
C13 C 0.0792(3) 0.6337(2) 0.8787(3) 0.0249(10) Uani 1 1 d . . .
C14 C 0.1529(4) 0.6884(2) 0.9405(3) 0.0329(11) Uani 1 1 d . . .
H14A H 0.2310 0.6818 0.9415 0.049 Uiso 1 1 calc R . .
H14B H 0.1480 0.6827 1.0017 0.049 Uiso 1 1 calc R . .
H14C H 0.1276 0.7361 0.9182 0.049 Uiso 1 1 calc R . .
C15 C 0.4522(3) 0.4854(2) 0.8738(2) 0.0220(9) Uani 1 1 d . . .
H15 H 0.5316 0.4842 0.8992 0.026 Uiso 1 1 calc R . .
C16 C 0.3831(3) 0.4463(2) 0.9199(3) 0.0230(10) Uani 1 1 d . . .
C17 C 0.2857(3) 0.4791(2) 0.9257(3) 0.0272(10) Uani 1 1 d . . .
H17 H 0.2647 0.5244 0.8991 0.033 Uiso 1 1 calc R . .
C18 C 0.2205(4) 0.4462(3) 0.9698(3) 0.0344(12) Uani 1 1 d . . .
H18 H 0.1541 0.4686 0.9734 0.041 Uiso 1 1 calc R . .
C19 C 0.2509(4) 0.3804(2) 1.0090(3) 0.0337(11) Uani 1 1 d . . .
H19 H 0.2053 0.3576 1.0393 0.040 Uiso 1 1 calc R . .
C20 C 0.3480(3) 0.3477(2) 1.0040(3) 0.0278(10) Uani 1 1 d . . .
H20 H 0.3682 0.3023 1.0308 0.033 Uiso 1 1 calc R . .
C21 C 0.4162(3) 0.3804(2) 0.9601(3) 0.0259(10) Uani 1 1 d . . .
C22 C 0.5176(4) 0.3422(2) 0.9530(3) 0.0337(11) Uani 1 1 d . . .
H22A H 0.5393 0.3053 0.9997 0.051 Uiso 1 1 calc R . .
H22B H 0.5796 0.3759 0.9616 0.051 Uiso 1 1 calc R . .
H22C H 0.5004 0.3202 0.8932 0.051 Uiso 1 1 calc R . .
C23 C 0.2664(3) 0.4781(2) 0.5254(3) 0.0213(9) Uani 1 1 d . . .
H23 H 0.3062 0.4857 0.4832 0.026 Uiso 1 1 calc R . .
C24 C 0.1835(3) 0.4214(2) 0.5054(2) 0.0192(9) Uani 1 1 d . . .
C25 C 0.0848(3) 0.4284(2) 0.5288(2) 0.0224(9) Uani 1 1 d . . .
H25 H 0.0719 0.4706 0.5576 0.027 Uiso 1 1 calc R . .
C26 C 0.0062(3) 0.3748(2) 0.5108(3) 0.0280(11) Uani 1 1 d . . .
H26 H -0.0609 0.3799 0.5266 0.034 Uiso 1 1 calc R . .
C27 C 0.0259(4) 0.3133(2) 0.4695(3) 0.0313(11) Uani 1 1 d . . .
H27 H -0.0277 0.2760 0.4569 0.038 Uiso 1 1 calc R . .
C28 C 0.1231(4) 0.3060(2) 0.4464(3) 0.0312(11) Uani 1 1 d . . .
H28 H 0.1359 0.2633 0.4187 0.037 Uiso 1 1 calc R . .
C29 C 0.2028(3) 0.3597(2) 0.4626(3) 0.0237(10) Uani 1 1 d . . .
C30 C 0.3074(3) 0.3498(2) 0.4373(3) 0.0339(11) Uani 1 1 d . . .
H30A H 0.3731 0.3544 0.4914 0.051 Uiso 1 1 calc R . .
H30B H 0.3109 0.3860 0.3930 0.051 Uiso 1 1 calc R . .
H30C H 0.3071 0.3025 0.4110 0.051 Uiso 1 1 calc R . .
O1 O 0.1725(2) 0.43167(13) 0.73131(17) 0.0199(6) Uani 1 1 d . . .
C31 C 0.2071(3) 0.3649(2) 0.7259(2) 0.0206(9) Uani 1 1 d . . .
C32 C 0.3069(3) 0.3502(2) 0.7074(3) 0.0215(10) Uani 1 1 d . . .
H32 H 0.3535 0.3881 0.7005 0.026 Uiso 1 1 calc R . .
C33 C 0.3387(3) 0.2810(2) 0.6992(3) 0.0236(10) Uani 1 1 d . . .
H33 H 0.4060 0.2717 0.6853 0.028 Uiso 1 1 calc R . .
C34 C 0.2736(3) 0.2255(2) 0.7111(3) 0.0253(10) Uani 1 1 d . . .
H34 H 0.2960 0.1779 0.7062 0.030 Uiso 1 1 calc R . .
C35 C 0.1750(3) 0.2398(2) 0.7302(3) 0.0242(10) Uani 1 1 d . . .
H35 H 0.1300 0.2012 0.7383 0.029 Uiso 1 1 calc R . .
C36 C 0.1399(3) 0.3086(2) 0.7380(3) 0.0211(10) Uani 1 1 d . . .
C37 C 0.0318(3) 0.3247(2) 0.7574(3) 0.0277(10) Uani 1 1 d . . .
H37A H 0.0477 0.3545 0.8115 0.042 Uiso 1 1 calc R . .
H37B H -0.0031 0.2802 0.7675 0.042 Uiso 1 1 calc R . .
H37C H -0.0194 0.3498 0.7058 0.042 Uiso 1 1 calc R . .
S1 S 0.66531(9) 0.36125(6) 0.63903(7) 0.0247(3) Uani 1 1 d . . .
O2 O 0.5613(2) 0.39781(15) 0.59989(19) 0.0335(8) Uani 1 1 d . . .
O3 O 0.7604(2) 0.39014(17) 0.61795(19) 0.0402(8) Uani 1 1 d . . .
O4 O 0.6574(3) 0.28558(15) 0.6360(2) 0.0451(9) Uani 1 1 d . . .
C38 C 0.6974(4) 0.3802(2) 0.7582(3) 0.0290(11) Uani 1 1 d . . .
F1 F 0.7944(2) 0.35107(15) 0.80749(16) 0.0475(8) Uani 1 1 d . . .
F2 F 0.6186(2) 0.35513(16) 0.79061(18) 0.0576(9) Uani 1 1 d . . .
F3 F 0.7054(2) 0.44937(13) 0.77593(17) 0.0476(8) Uani 1 1 d . . .

loop_
_atom_site_aniso_label
_atom_site_aniso_U_11
_atom_site_aniso_U_22
_atom_site_aniso_U_33
_atom_site_aniso_U_23
_atom_site_aniso_U_13
_atom_site_aniso_U_12
Fe1 0.0193(3) 0.0147(3) 0.0195(3) 0.0003(3) 0.0075(2) -0.0014(3)
N1 0.0192(18) 0.0153(18) 0.0214(19) -0.0020(15) 0.0072(15) 0.0013(16)
N2 0.0232(19) 0.0154(18) 0.0220(19) -0.0034(15) 0.0098(15) -0.0020(16)
N3 0.0220(18) 0.0156(17) 0.0193(18) 0.0043(15) 0.0058(14) -0.0007(16)
C1 0.031(3) 0.013(2) 0.028(2) 0.0002(18) 0.013(2) -0.0031(19)
C2 0.028(2) 0.021(2) 0.024(2) -0.0038(18) 0.0130(19) -0.009(2)
C3 0.016(2) 0.023(2) 0.026(2) 0.0003(19) 0.0075(18) -0.0007(19)
C4 0.024(2) 0.019(2) 0.031(2) -0.0007(19) 0.017(2) -0.0033(19)
C5 0.024(2) 0.020(2) 0.022(2) 0.0008(18) 0.0127(19) -0.0040(19)
C6 0.025(2) 0.015(2) 0.024(2) 0.0018(17) 0.0105(18) -0.0060(19)
C7 0.024(2) 0.016(2) 0.021(2) 0.0051(17) 0.0044(19) -0.0011(19)
C8 0.017(2) 0.018(2) 0.027(2) 0.0011(19) 0.0062(18) 0.0050(18)
C9 0.024(2) 0.027(2) 0.026(2) 0.000(2) 0.011(2) 0.003(2)
C10 0.023(2) 0.028(3) 0.033(3) -0.003(2) 0.009(2) -0.004(2)
C11 0.026(3) 0.034(3) 0.035(3) 0.001(2) 0.015(2) -0.003(2)
C12 0.027(3) 0.037(3) 0.026(2) 0.001(2) 0.012(2) 0.009(2)
C13 0.021(2) 0.027(2) 0.026(2) 0.001(2) 0.0057(19) 0.010(2)
C14 0.030(3) 0.040(3) 0.029(3) -0.010(2) 0.010(2) 0.003(2)
C15 0.024(2) 0.023(2) 0.018(2) -0.0003(19) 0.0040(18) 0.002(2)
C16 0.027(2) 0.026(2) 0.013(2) -0.0034(18) 0.0023(19) -0.004(2)
C17 0.030(2) 0.031(3) 0.019(2) 0.004(2) 0.0052(19) 0.005(2)
C18 0.028(3) 0.052(3) 0.027(3) 0.007(2) 0.013(2) 0.009(2)
C19 0.029(3) 0.046(3) 0.023(3) 0.005(2) 0.004(2) -0.005(2)
C20 0.032(3) 0.035(3) 0.017(2) 0.0026(19) 0.009(2) -0.001(2)
C21 0.029(3) 0.029(3) 0.019(2) -0.0012(19) 0.0072(19) 0.002(2)
C22 0.042(3) 0.033(3) 0.029(3) 0.008(2) 0.015(2) 0.006(2)
C23 0.025(2) 0.025(2) 0.016(2) -0.0006(19) 0.0091(18) 0.004(2)
C24 0.026(2) 0.020(2) 0.011(2) 0.0022(17) 0.0049(18) -0.0015(19)
C25 0.024(2) 0.026(2) 0.014(2) 0.0014(18) 0.0024(18) 0.003(2)
C26 0.021(2) 0.039(3) 0.023(2) 0.003(2) 0.0054(19) -0.001(2)
C27 0.032(3) 0.031(3) 0.030(3) 0.000(2) 0.007(2) -0.014(2)
C28 0.036(3) 0.026(3) 0.028(3) -0.001(2) 0.004(2) 0.000(2)
C29 0.026(2) 0.028(2) 0.017(2) -0.0007(19) 0.0077(18) -0.002(2)
C30 0.037(3) 0.035(3) 0.033(3) -0.010(2) 0.016(2) -0.002(2)
O1 0.0204(15) 0.0157(14) 0.0256(16) -0.0005(13) 0.0099(13) -0.0009(13)
C31 0.028(2) 0.018(2) 0.014(2) 0.0001(18) 0.0039(18) 0.000(2)
C32 0.023(2) 0.020(2) 0.022(2) 0.0010(18) 0.0082(18) -0.0035(19)
C33 0.027(3) 0.022(2) 0.023(2) -0.0008(19) 0.0092(19) 0.003(2)
C34 0.028(3) 0.020(2) 0.026(2) -0.0007(19) 0.006(2) 0.005(2)
C35 0.029(3) 0.018(2) 0.024(2) 0.0040(19) 0.006(2) -0.005(2)
C36 0.023(2) 0.021(2) 0.020(2) -0.0008(18) 0.0087(19) -0.0023(19)
C37 0.023(2) 0.026(2) 0.034(3) 0.005(2) 0.008(2) -0.003(2)
S1 0.0289(6) 0.0231(6) 0.0233(6) 0.0021(5) 0.0099(5) 0.0034(5)
O2 0.0236(17) 0.0397(19) 0.0342(18) -0.0035(14) 0.0044(14) 0.0093(15)
O3 0.0268(18) 0.066(2) 0.0315(19) 0.0102(17) 0.0146(15) -0.0026(17)
O4 0.076(3) 0.0228(18) 0.0348(19) -0.0022(15) 0.0142(18) 0.0058(17)
C38 0.028(3) 0.032(3) 0.032(3) 0.000(2) 0.015(2) 0.003(2)
F1 0.0458(17) 0.066(2) 0.0251(15) 0.0069(13) 0.0026(13) 0.0167(15)
F2 0.0568(19) 0.090(2) 0.0396(17) -0.0077(16) 0.0347(15) -0.0180(18)
F3 0.0495(18) 0.0377(17) 0.0466(18) -0.0190(13) 0.0019(14) -0.0003(14)

loop_
_atom_type_symbol
_atom_type_description
_atom_type_scat_dispersion_real
_atom_type_scat_dispersion_imag
_atom_type_scat_source
C C 0.0033 0.0016 'International Tables Vol C Tables 4.2.6.8 and 6.1.1.4'
H H 0.0000 0.0000 'International Tables Vol C Tables 4.2.6.8 and 6.1.1.4'
N N 0.0061 0.0033 'International Tables Vol C Tables 4.2.6.8 and 6.1.1.4'
O O 0.0106 0.0060 'International Tables Vol C Tables 4.2.6.8 and 6.1.1.4'
F F 0.0171 0.0103 'International Tables Vol C Tables 4.2.6.8 and 6.1.1.4'
S S 0.1246 0.1234 'International Tables Vol C Tables 4.2.6.8 and 6.1.1.4'
Fe Fe 0.3463 0.8444 'International Tables Vol C Tables 4.2.6.8 and 6.1.1.4'

loop_
_geom_angle_atom_site_label_1
_geom_angle_atom_site_label_2
_geom_angle_atom_site_label_3
_geom_angle
_geom_angle_site_symmetry_1
_geom_angle_site_symmetry_3
_geom_angle_publ_flag
O1 Fe1 N1 139.55(12) . . ?
O1 Fe1 N3 117.38(12) . . ?
N1 Fe1 N3 94.15(12) . . ?
O1 Fe1 N2 112.30(12) . . ?
N1 Fe1 N2 87.08(12) . . ?
N3 Fe1 N2 95.73(12) . . ?
C7 N1 C1 117.5(3) . . ?
C7 N1 Fe1 125.9(3) . . ?
C1 N1 Fe1 114.6(2) . . ?
C15 N2 C3 118.5(3) . . ?
C15 N2 Fe1 127.4(3) . . ?
C3 N2 Fe1 114.1(2) . . ?
C23 N3 C5 115.7(3) . . ?
C23 N3 Fe1 131.1(3) . . ?
C5 N3 Fe1 112.5(2) . . ?
N1 C1 C2 109.1(3) . . ?
N1 C1 C6 111.3(3) . . ?
C2 C1 C6 111.0(3) . . ?
N1 C1 H1 108.5 . . ?
C2 C1 H1 108.5 . . ?
C6 C1 H1 108.5 . . ?
C1 C2 C3 114.8(3) . . ?
C1 C2 H2A 108.6 . . ?
C3 C2 H2A 108.6 . . ?
C1 C2 H2B 108.6 . . ?
C3 C2 H2B 108.6 . . ?
H2A C2 H2B 107.6 . . ?
N2 C3 C4 112.4(3) . . ?
N2 C3 C2 108.4(3) . . ?
C4 C3 C2 110.4(3) . . ?
N2 C3 H3 108.5 . . ?
C4 C3 H3 108.5 . . ?
C2 C3 H3 108.5 . . ?
C3 C4 C5 115.9(3) . . ?
C3 C4 H4A 108.3 . . ?
C5 C4 H4A 108.3 . . ?
C3 C4 H4B 108.3 . . ?
C5 C4 H4B 108.3 . . ?
H4A C4 H4B 107.4 . . ?
N3 C5 C4 110.1(3) . . ?
N3 C5 C6 109.9(3) . . ?
C4 C5 C6 112.5(3) . . ?
N3 C5 H5 108.1 . . ?
C4 C5 H5 108.1 . . ?
C6 C5 H5 108.1 . . ?
C1 C6 C5 114.6(3) . . ?
C1 C6 H6A 108.6 . . ?
C5 C6 H6A 108.6 . . ?
C1 C6 H6B 108.6 . . ?
C5 C6 H6B 108.6 . . ?
H6A C6 H6B 107.6 . . ?
N1 C7 C8 122.4(4) . . ?
N1 C7 H7 118.8 . . ?
C8 C7 H7 118.8 . . ?
C9 C8 C13 120.0(4) . . ?
C9 C8 C7 120.4(4) . . ?
C13 C8 C7 119.5(4) . . ?
C10 C9 C8 121.5(4) . . ?
C10 C9 H9 119.2 . . ?
C8 C9 H9 119.2 . . ?
C9 C10 C11 118.6(4) . . ?
C9 C10 H10 120.7 . . ?
C11 C10 H10 120.7 . . ?
C12 C11 C10 120.7(4) . . ?
C12 C11 H11 119.6 . . ?
C10 C11 H11 119.6 . . ?
C11 C12 C13 120.8(4) . . ?
C11 C12 H12 119.6 . . ?
C13 C12 H12 119.6 . . ?
C12 C13 C8 118.3(4) . . ?
C12 C13 C14 120.4(4) . . ?
C8 C13 C14 121.3(4) . . ?
C13 C14 H14A 109.5 . . ?
C13 C14 H14B 109.5 . . ?
H14A C14 H14B 109.5 . . ?
C13 C14 H14C 109.5 . . ?
H14A C14 H14C 109.5 . . ?
H14B C14 H14C 109.5 . . ?
N2 C15 C16 122.6(4) . . ?
N2 C15 H15 118.7 . . ?
C16 C15 H15 118.7 . . ?
C21 C16 C17 120.6(4) . . ?
C21 C16 C15 121.6(4) . . ?
C17 C16 C15 117.7(4) . . ?
C18 C17 C16 120.1(4) . . ?
C18 C17 H17 120.0 . . ?
C16 C17 H17 120.0 . . ?
C17 C18 C19 120.2(4) . . ?
C17 C18 H18 119.9 . . ?
C19 C18 H18 119.9 . . ?
C18 C19 C20 120.0(4) . . ?
C18 C19 H19 120.0 . . ?
C20 C19 H19 120.0 . . ?
C19 C20 C21 120.8(4) . . ?
C19 C20 H20 119.6 . . ?
C21 C20 H20 119.6 . . ?
C20 C21 C16 118.2(4) . . ?
C20 C21 C22 119.2(4) . . ?
C16 C21 C22 122.5(4) . . ?
C21 C22 H22A 109.5 . . ?
C21 C22 H22B 109.5 . . ?
H22A C22 H22B 109.5 . . ?
C21 C22 H22C 109.5 . . ?
H22A C22 H22C 109.5 . . ?
H22B C22 H22C 109.5 . . ?
N3 C23 C24 125.7(4) . . ?
N3 C23 H23 117.1 . . ?
C24 C23 H23 117.1 . . ?
C29 C24 C25 119.9(4) . . ?
C29 C24 C23 119.7(4) . . ?
C25 C24 C23 120.3(4) . . ?
C26 C25 C24 120.8(4) . . ?
C26 C25 H25 119.6 . . ?
C24 C25 H25 119.6 . . ?
C25 C26 C27 119.2(4) . . ?
C25 C26 H26 120.4 . . ?
C27 C26 H26 120.4 . . ?
C28 C27 C26 120.3(4) . . ?
C28 C27 H27 119.9 . . ?
C26 C27 H27 119.9 . . ?
C27 C28 C29 121.5(4) . . ?
C27 C28 H28 119.3 . . ?
C29 C28 H28 119.3 . . ?
C28 C29 C24 118.2(4) . . ?
C28 C29 C30 120.1(4) . . ?
C24 C29 C30 121.7(4) . . ?
C29 C30 H30A 109.5 . . ?
C29 C30 H30B 109.5 . . ?
H30A C30 H30B 109.5 . . ?
C29 C30 H30C 109.5 . . ?
H30A C30 H30C 109.5 . . ?
H30B C30 H30C 109.5 . . ?
C31 O1 Fe1 125.6(2) . . ?
O1 C31 C32 121.9(4) . . ?
O1 C31 C36 118.7(4) . . ?
C32 C31 C36 119.4(4) . . ?
C33 C32 C31 120.6(4) . . ?
C33 C32 H32 119.7 . . ?
C31 C32 H32 119.7 . . ?
C34 C33 C32 120.4(4) . . ?
C34 C33 H33 119.8 . . ?
C32 C33 H33 119.8 . . ?
C33 C34 C35 119.3(4) . . ?
C33 C34 H34 120.4 . . ?
C35 C34 H34 120.4 . . ?
C34 C35 C36 121.9(4) . . ?
C34 C35 H35 119.1 . . ?
C36 C35 H35 119.1 . . ?
C35 C36 C31 118.4(4) . . ?
C35 C36 C37 122.3(4) . . ?
C31 C36 C37 119.3(4) . . ?
C36 C37 H37A 109.5 . . ?
C36 C37 H37B 109.5 . . ?
H37A C37 H37B 109.5 . . ?
C36 C37 H37C 109.5 . . ?
H37A C37 H37C 109.5 . . ?
H37B C37 H37C 109.5 . . ?
O4 S1 O2 114.93(19) . . ?
O4 S1 O3 115.1(2) . . ?
O2 S1 O3 115.43(19) . . ?
O4 S1 C38 102.9(2) . . ?
O2 S1 C38 102.97(19) . . ?
O3 S1 C38 102.91(19) . . ?
F2 C38 F3 106.7(4) . . ?
F2 C38 F1 106.6(4) . . ?
F3 C38 F1 106.7(4) . . ?
F2 C38 S1 111.4(3) . . ?
F3 C38 S1 112.7(3) . . ?
F1 C38 S1 112.4(3) . . ?

loop_
_geom_bond_atom_site_label_1
_geom_bond_atom_site_label_2
_geom_bond_distance
_geom_bond_site_symmetry_2
_geom_bond_publ_flag
Fe1 O1 1.858(3) . ?
Fe1 N1 2.075(3) . ?
Fe1 N3 2.078(3) . ?
Fe1 N2 2.094(3) . ?
N1 C7 1.272(5) . ?
N1 C1 1.496(5) . ?
N2 C15 1.275(4) . ?
N2 C3 1.475(5) . ?
N3 C23 1.282(4) . ?
N3 C5 1.487(5) . ?
C1 C2 1.522(5) . ?
C1 C6 1.526(5) . ?
C1 H1 1.0000 . ?
C2 C3 1.526(5) . ?
C2 H2A 0.9900 . ?
C2 H2B 0.9900 . ?
C3 C4 1.520(5) . ?
C3 H3 1.0000 . ?
C4 C5 1.525(5) . ?
C4 H4A 0.9900 . ?
C4 H4B 0.9900 . ?
C5 C6 1.527(5) . ?
C5 H5 1.0000 . ?
C6 H6A 0.9900 . ?
C6 H6B 0.9900 . ?
C7 C8 1.460(5) . ?
C7 H7 0.9500 . ?
C8 C9 1.384(5) . ?
C8 C13 1.402(5) . ?
C9 C10 1.375(5) . ?
C9 H9 0.9500 . ?
C10 C11 1.388(5) . ?
C10 H10 0.9500 . ?
C11 C12 1.383(6) . ?
C11 H11 0.9500 . ?
C12 C13 1.390(6) . ?
C12 H12 0.9500 . ?
C13 C14 1.511(5) . ?
C14 H14A 0.9800 . ?
C14 H14B 0.9800 . ?
C14 H14C 0.9800 . ?
C15 C16 1.480(5) . ?
C15 H15 0.9500 . ?
C16 C21 1.393(5) . ?
C16 C17 1.395(5) . ?
C17 C18 1.367(5) . ?
C17 H17 0.9500 . ?
C18 C19 1.381(6) . ?
C18 H18 0.9500 . ?
C19 C20 1.386(6) . ?
C19 H19 0.9500 . ?
C20 C21 1.392(5) . ?
C20 H20 0.9500 . ?
C21 C22 1.494(5) . ?
C22 H22A 0.9800 . ?
C22 H22B 0.9800 . ?
C22 H22C 0.9800 . ?
C23 C24 1.453(5) . ?
C23 H23 0.9500 . ?
C24 C29 1.396(5) . ?
C24 C25 1.399(5) . ?
C25 C26 1.377(5) . ?
C25 H25 0.9500 . ?
C26 C27 1.383(6) . ?
C26 H26 0.9500 . ?
C27 C28 1.379(6) . ?
C27 H27 0.9500 . ?
C28 C29 1.387(5) . ?
C28 H28 0.9500 . ?
C29 C30 1.493(5) . ?
C30 H30A 0.9800 . ?
C30 H30B 0.9800 . ?
C30 H30C 0.9800 . ?
O1 C31 1.341(4) . ?
C31 C32 1.394(5) . ?
C31 C36 1.403(5) . ?
C32 C33 1.380(5) . ?
C32 H32 0.9500 . ?
C33 C34 1.372(5) . ?
C33 H33 0.9500 . ?
C34 C35 1.383(5) . ?
C34 H34 0.9500 . ?
C35 C36 1.386(5) . ?
C35 H35 0.9500 . ?
C36 C37 1.505(5) . ?
C37 H37A 0.9800 . ?
C37 H37B 0.9800 . ?
C37 H37C 0.9800 . ?
S1 O4 1.428(3) . ?
S1 O2 1.431(3) . ?
S1 O3 1.436(3) . ?
S1 C38 1.807(4) . ?
C38 F2 1.326(5) . ?
C38 F3 1.329(5) . ?
C38 F1 1.336(5) . ?

loop_
_geom_torsion_atom_site_label_1
_geom_torsion_atom_site_label_2
_geom_torsion_atom_site_label_3
_geom_torsion_atom_site_label_4
_geom_torsion
_geom_torsion_site_symmetry_1
_geom_torsion_site_symmetry_2
_geom_torsion_site_symmetry_3
_geom_torsion_site_symmetry_4
_geom_torsion_publ_flag
O1 Fe1 N1 C7 11.5(4) . . . . ?
N3 Fe1 N1 C7 154.2(3) . . . . ?
N2 Fe1 N1 C7 -110.3(3) . . . . ?
O1 Fe1 N1 C1 175.2(2) . . . . ?
N3 Fe1 N1 C1 -42.1(3) . . . . ?
N2 Fe1 N1 C1 53.4(2) . . . . ?
O1 Fe1 N2 C15 -15.2(4) . . . . ?
N1 Fe1 N2 C15 128.2(3) . . . . ?
N3 Fe1 N2 C15 -137.9(3) . . . . ?
O1 Fe1 N2 C3 161.7(2) . . . . ?
N1 Fe1 N2 C3 -54.9(2) . . . . ?
N3 Fe1 N2 C3 39.0(3) . . . . ?
O1 Fe1 N3 C23 8.8(4) . . . . ?
N1 Fe1 N3 C23 -144.9(3) . . . . ?
N2 Fe1 N3 C23 127.6(3) . . . . ?
O1 Fe1 N3 C5 -161.1(2) . . . . ?
N1 Fe1 N3 C5 45.1(2) . . . . ?
N2 Fe1 N3 C5 -42.3(3) . . . . ?
C7 N1 C1 C2 99.2(4) . . . . ?
Fe1 N1 C1 C2 -65.9(3) . . . . ?
C7 N1 C1 C6 -138.0(4) . . . . ?
Fe1 N1 C1 C6 56.9(4) . . . . ?
N1 C1 C2 C3 70.1(4) . . . . ?
C6 C1 C2 C3 -52.9(4) . . . . ?
C15 N2 C3 C4 123.0(4) . . . . ?
Fe1 N2 C3 C4 -54.2(4) . . . . ?
C15 N2 C3 C2 -114.8(4) . . . . ?
Fe1 N2 C3 C2 68.0(3) . . . . ?
C1 C2 C3 N2 -71.5(4) . . . . ?
C1 C2 C3 C4 52.0(4) . . . . ?
N2 C3 C4 C5 72.4(4) . . . . ?
C2 C3 C4 C5 -48.7(4) . . . . ?
C23 N3 C5 C4 -110.6(4) . . . . ?
Fe1 N3 C5 C4 61.0(3) . . . . ?
C23 N3 C5 C6 124.9(4) . . . . ?
Fe1 N3 C5 C6 -63.5(3) . . . . ?
C3 C4 C5 N3 -76.1(4) . . . . ?
C3 C4 C5 C6 46.8(4) . . . . ?
N1 C1 C6 C5 -72.0(4) . . . . ?
C2 C1 C6 C5 49.7(4) . . . . ?
N3 C5 C6 C1 76.2(4) . . . . ?
C4 C5 C6 C1 -46.8(4) . . . . ?
C1 N1 C7 C8 -175.5(3) . . . . ?
Fe1 N1 C7 C8 -12.2(5) . . . . ?
N1 C7 C8 C9 -41.5(6) . . . . ?
N1 C7 C8 C13 135.7(4) . . . . ?
C13 C8 C9 C10 -0.5(6) . . . . ?
C7 C8 C9 C10 176.7(4) . . . . ?
C8 C9 C10 C11 -0.8(6) . . . . ?
C9 C10 C11 C12 1.0(6) . . . . ?
C10 C11 C12 C13 0.1(6) . . . . ?
C11 C12 C13 C8 -1.4(6) . . . . ?
C11 C12 C13 C14 178.7(4) . . . . ?
C9 C8 C13 C12 1.5(6) . . . . ?
C7 C8 C13 C12 -175.6(4) . . . . ?
C9 C8 C13 C14 -178.5(4) . . . . ?
C7 C8 C13 C14 4.3(6) . . . . ?
C3 N2 C15 C16 166.3(3) . . . . ?
Fe1 N2 C15 C16 -17.0(5) . . . . ?
N2 C15 C16 C21 141.9(4) . . . . ?
N2 C15 C16 C17 -41.2(5) . . . . ?
C21 C16 C17 C18 -1.2(6) . . . . ?
C15 C16 C17 C18 -178.2(4) . . . . ?
C16 C17 C18 C19 0.3(6) . . . . ?
C17 C18 C19 C20 0.2(7) . . . . ?
C18 C19 C20 C21 0.3(6) . . . . ?
C19 C20 C21 C16 -1.2(6) . . . . ?
C19 C20 C21 C22 -177.6(4) . . . . ?
C17 C16 C21 C20 1.7(6) . . . . ?
C15 C16 C21 C20 178.5(4) . . . . ?
C17 C16 C21 C22 177.9(4) . . . . ?
C15 C16 C21 C22 -5.3(6) . . . . ?
C5 N3 C23 C24 180.0(3) . . . . ?
Fe1 N3 C23 C24 10.3(6) . . . . ?
N3 C23 C24 C29 -145.1(4) . . . . ?
N3 C23 C24 C25 34.8(6) . . . . ?
C29 C24 C25 C26 0.4(6) . . . . ?
C23 C24 C25 C26 -179.5(4) . . . . ?
C24 C25 C26 C27 0.4(6) . . . . ?
C25 C26 C27 C28 -0.2(6) . . . . ?
C26 C27 C28 C29 -0.8(6) . . . . ?
C27 C28 C29 C24 1.5(6) . . . . ?
C27 C28 C29 C30 179.6(4) . . . . ?
C25 C24 C29 C28 -1.3(6) . . . . ?
C23 C24 C29 C28 178.6(4) . . . . ?
C25 C24 C29 C30 -179.4(4) . . . . ?
C23 C24 C29 C30 0.6(6) . . . . ?
N1 Fe1 O1 C31 -172.5(2) . . . . ?
N3 Fe1 O1 C31 50.4(3) . . . . ?
N2 Fe1 O1 C31 -59.1(3) . . . . ?
Fe1 O1 C31 C32 2.1(5) . . . . ?
Fe1 O1 C31 C36 -177.1(3) . . . . ?
O1 C31 C32 C33 -177.8(3) . . . . ?
C36 C31 C32 C33 1.4(6) . . . . ?
C31 C32 C33 C34 -1.5(6) . . . . ?
C32 C33 C34 C35 0.8(6) . . . . ?
C33 C34 C35 C36 -0.1(6) . . . . ?
C34 C35 C36 C31 0.1(6) . . . . ?
C34 C35 C36 C37 179.0(4) . . . . ?
O1 C31 C36 C35 178.6(3) . . . . ?
C32 C31 C36 C35 -0.7(5) . . . . ?
O1 C31 C36 C37 -0.5(5) . . . . ?
C32 C31 C36 C37 -179.7(4) . . . . ?
O4 S1 C38 F2 -58.4(4) . . . . ?
O2 S1 C38 F2 61.4(3) . . . . ?
O3 S1 C38 F2 -178.3(3) . . . . ?
O4 S1 C38 F3 -178.2(3) . . . . ?
O2 S1 C38 F3 -58.4(3) . . . . ?
O3 S1 C38 F3 61.9(3) . . . . ?
O4 S1 C38 F1 61.2(3) . . . . ?
O2 S1 C38 F1 -179.1(3) . . . . ?
O3 S1 C38 F1 -58.7(3) . . . . ?
